data_4312631
loop_
_publ_author_name
'Renzo Cini'
'Gabriella Tamasi'
'Sandra Defazio'
'Maddalena Corsini'
'Piero Zanello'
'Luigi Messori'
'Giordana Marcon'
'Francesca Piccioli'
'Pierluigi Orioli'

_publ_section_title
;
 Study of Ruthenium(II) Complexes with Anticancer Drugs as Ligands. Design
 of Metal-Based Phototherapeutic Agents
;
_journal_name_full 'Inorganic Chemistry'
_journal_page_first 8038
_journal_page_last 8052
_journal_paper_doi 10.1021/ic0349095
_journal_volume 42
_journal_year 2003
_chemical_formula_moiety 'C44 H42 Cl2 N4 O2 P2 Ru S2'
_chemical_formula_sum 'C44 H42 Cl2 N4 O2 P2 Ru S2'
_chemical_formula_weight 956.85
_chemical_name_systematic
;
  trans-[bis(N^1,S^2 2-thiopyrimidinato-1,3)bis
  (triphenylphosphine)ruthenium(II)] di-oxonium di-chloride
;
_space_group_IT_number 15
_symmetry_cell_setting monoclinic
_symmetry_space_group_name_Hall '-C 2yc'
_symmetry_space_group_name_H-M 'C 1 2/c 1'
_atom_sites_solution_hydrogens geom
_atom_sites_solution_primary direct
_atom_sites_solution_secondary difmap
_audit_creation_method SHELXL-97
_cell_angle_alpha 90.00
_cell_angle_beta 103.41(1)
_cell_angle_gamma 90.00
_cell_formula_units_Z 4
_cell_length_a 15.728(1)
_cell_length_b 12.974(1)
_cell_length_c 21.923(5)
_cell_measurement_reflns_used 30
_cell_measurement_temperature 293(2)
_cell_measurement_theta_max 18
_cell_measurement_theta_min 7
_cell_volume 4351.5(11)
_computing_cell_refinement XSCANS
_computing_data_collection 'XSCANS (Siemens, 1994)'
_computing_data_reduction 'XSCANS and XEMP (Siemens, 1994)'
_computing_molecular_graphics 'ORTEP-32 (Farrugia, 1998)'
_computing_publication_material 'CIFTAB (Sheldrick, 1997)'
_computing_structure_refinement 'SHELXL-97 (Sheldrick, 1997)'
_computing_structure_solution 'SHELXS-97 (Sheldrick, 1990)'
_diffrn_ambient_temperature 293(2)
_diffrn_measured_fraction_theta_full 0.476
_diffrn_measured_fraction_theta_max 0.476
_diffrn_measurement_device_type 'Siemens P4'
_diffrn_measurement_method \w
_diffrn_radiation_monochromator graphite
_diffrn_radiation_source 'fine-focus sealed tube'
_diffrn_radiation_type MoK\a
_diffrn_radiation_wavelength 0.71073
_diffrn_reflns_av_R_equivalents 0.0211
_diffrn_reflns_av_sigmaI/netI 0.0350
_diffrn_reflns_limit_h_max 18
_diffrn_reflns_limit_h_min -1
_diffrn_reflns_limit_k_max 15
_diffrn_reflns_limit_k_min -1
_diffrn_reflns_limit_l_max 25
_diffrn_reflns_limit_l_min -26
_diffrn_reflns_number 4708
_diffrn_reflns_theta_full 25.00
_diffrn_reflns_theta_max 25.00
_diffrn_reflns_theta_min 1.91
_diffrn_standards_decay_% 0
_diffrn_standards_interval_count 97
_diffrn_standards_number 3
_exptl_absorpt_coefficient_mu 0.695
_exptl_absorpt_correction_T_max 0.058
_exptl_absorpt_correction_T_min 0.028
_exptl_absorpt_correction_type psi-scan
_exptl_crystal_colour red
_exptl_crystal_density_diffrn 1.461
_exptl_crystal_density_method 'not measured'
_exptl_crystal_description needle
_exptl_crystal_F_000 1960
_exptl_crystal_size_max 0.40
_exptl_crystal_size_mid 0.06
_exptl_crystal_size_min 0.06
_refine_diff_density_max 0.562
_refine_diff_density_min -0.354
_refine_diff_density_rms 0.065
_refine_ls_extinction_method none
_refine_ls_goodness_of_fit_ref 0.818
_refine_ls_hydrogen_treatment mixed
_refine_ls_matrix_type full
_refine_ls_number_parameters 258
_refine_ls_number_reflns 3834
_refine_ls_number_restraints 0
_refine_ls_restrained_S_all 0.818
_refine_ls_R_factor_all 0.0499
_refine_ls_R_factor_gt 0.0357
_refine_ls_shift/su_max 0.000
_refine_ls_shift/su_mean 0.000
_refine_ls_structure_factor_coef Fsqd
_refine_ls_weighting_details 'w=1/[\s^2^(Fo^2^)+(0.0685P)^2^+15.3106P] where P=(Fo^2^+2Fc^2^)/3'
_refine_ls_weighting_scheme calc
_refine_ls_wR_factor_gt 0.0908
_refine_ls_wR_factor_ref 0.1008
_reflns_number_gt 3158
_reflns_number_total 3834
_reflns_threshold_expression >2sigma(I)
_cod_data_source_file ic0349095si20030805_011741_2.cif
_cod_data_source_block n287abs
_cod_depositor_comments
;
The following automatic conversions were performed:

'_refine_ls_weighting_scheme' value 'calc
w=1/[\s^2^(Fo^2^)+(0.0685P)^2^+15.3106P] where P=(Fo^2^+2Fc^2^)/3'
was changed to 'calc'. New tag '_refine_ls_weighting_details' was
created. The value of the new tag was set to
'w=1/[\s^2^(Fo^2^)+(0.0685P)^2^+15.3106P] where P=(Fo^2^+2Fc^2^)/3'.

Automatic conversion script
Id: cif_fix_values 3143 2015-03-26 13:38:13Z robertas 
;
_cod_database_code 4312631

loop_
_symmetry_equiv_pos_as_xyz
'x, y, z'
'-x, y, -z+1/2'
'x+1/2, y+1/2, z'
'-x+1/2, y+1/2, -z+1/2'
'-x, -y, -z'
'x, -y, z-1/2'
'-x+1/2, -y+1/2, -z'
'x+1/2, -y+1/2, z-1/2'

loop_
_atom_site_label
_atom_site_type_symbol
_atom_site_fract_x
_atom_site_fract_y
_atom_site_fract_z
_atom_site_U_iso_or_equiv
_atom_site_adp_type
_atom_site_occupancy
_atom_site_calc_flag
_atom_site_refinement_flags
_atom_site_disorder_assembly
_atom_site_disorder_group
Ru1 Ru 0.5000 0.53893(3) 0.7500 0.02305(12) Uani 1 d S . .
S11 S 0.36261(5) 0.63463(7) 0.73684(4) 0.0340(2) Uani 1 d . . .
P11 P 0.49119(6) 0.55166(7) 0.64093(4) 0.0285(2) Uani 1 d . . .
N11 N 0.39227(18) 0.4434(2) 0.73392(13) 0.0289(6) Uani 1 d . . .
N31 N 0.24277(19) 0.4779(3) 0.72348(16) 0.0441(8) Uani 1 d . . .
C21 C 0.3258(2) 0.5112(3) 0.73086(16) 0.0318(8) Uani 1 d . . .
C41 C 0.2250(3) 0.3762(3) 0.7145(2) 0.0531(11) Uani 1 d . . .
H41 H 0.1677 0.3532 0.7089 0.064 Uiso 1 calc R . .
C51 C 0.2892(3) 0.3076(3) 0.7137(2) 0.0528(11) Uani 1 d . . .
H51 H 0.2767 0.2380 0.7061 0.063 Uiso 1 calc R . .
C61 C 0.3742(3) 0.3438(3) 0.72442(19) 0.0420(9) Uani 1 d . . .
H61 H 0.4196 0.2975 0.7250 0.050 Uiso 1 calc R . .
C111 C 0.4921(2) 0.6823(3) 0.60985(16) 0.0352(8) Uani 1 d . . .
C211 C 0.4907(2) 0.7674(3) 0.64785(18) 0.0392(8) Uani 1 d . . .
H211 H 0.4919 0.7582 0.6901 0.047 Uiso 1 calc R . .
C311 C 0.4874(3) 0.8662(3) 0.6232(2) 0.0505(10) Uani 1 d . . .
H311 H 0.4856 0.9229 0.6489 0.061 Uiso 1 calc R . .
C411 C 0.4868(3) 0.8808(4) 0.5612(2) 0.0607(13) Uani 1 d . . .
H411 H 0.4852 0.9472 0.5450 0.073 Uiso 1 calc R . .
C511 C 0.4886(3) 0.7975(4) 0.5232(2) 0.0642(13) Uani 1 d . . .
H511 H 0.4883 0.8073 0.4811 0.077 Uiso 1 calc R . .
C611 C 0.4910(3) 0.6983(3) 0.54730(19) 0.0527(11) Uani 1 d . . .
H611 H 0.4919 0.6420 0.5211 0.063 Uiso 1 calc R . .
C121 C 0.5840(2) 0.4872(3) 0.61929(17) 0.0383(8) Uani 1 d . . .
C221 C 0.6537(3) 0.5439(4) 0.6093(2) 0.0550(11) Uani 1 d . . .
H221 H 0.6495 0.6153 0.6062 0.066 Uiso 1 calc R . .
C321 C 0.7306(3) 0.4948(5) 0.6039(3) 0.0758(16) Uani 1 d . . .
H321 H 0.7774 0.5337 0.5975 0.091 Uiso 1 calc R . .
C421 C 0.7374(3) 0.3895(5) 0.6080(3) 0.0771(16) Uani 1 d . . .
H421 H 0.7884 0.3567 0.6037 0.092 Uiso 1 calc R . .
C521 C 0.6687(3) 0.3330(4) 0.6183(2) 0.0703(14) Uani 1 d . . .
H521 H 0.6730 0.2616 0.6209 0.084 Uiso 1 calc R . .
C621 C 0.5933(3) 0.3806(3) 0.6249(2) 0.0516(10) Uani 1 d . . .
H621 H 0.5479 0.3412 0.6332 0.062 Uiso 1 calc R . .
C131 C 0.3882(2) 0.5022(3) 0.59266(17) 0.0387(8) Uani 1 d . . .
C231 C 0.3739(3) 0.3979(3) 0.5796(2) 0.0583(12) Uani 1 d . . .
H231 H 0.4203 0.3517 0.5893 0.070 Uiso 1 calc R . .
C331 C 0.2907(4) 0.3626(5) 0.5521(3) 0.0852(18) Uani 1 d . . .
H331 H 0.2817 0.2925 0.5443 0.102 Uiso 1 calc R . .
C431 C 0.2221(4) 0.4284(6) 0.5365(3) 0.0859(19) Uani 1 d . . .
H431 H 0.1667 0.4037 0.5177 0.103 Uiso 1 calc R . .
C531 C 0.2349(3) 0.5309(5) 0.5485(3) 0.0818(18) Uani 1 d . . .
H531 H 0.1880 0.5762 0.5378 0.098 Uiso 1 calc R . .
C631 C 0.3171(3) 0.5683(4) 0.5766(2) 0.0582(12) Uani 1 d . . .
H631 H 0.3248 0.6385 0.5847 0.070 Uiso 1 calc R . .
Cl1 Cl 0.04784(9) 0.35431(9) 0.35954(6) 0.0666(3) Uani 1 d . . .
O1W O 0.1104(2) 0.4162(4) 0.2403(2) 0.0914(13) Uani 1 d . . .

loop_
_atom_site_aniso_label
_atom_site_aniso_U_11
_atom_site_aniso_U_22
_atom_site_aniso_U_33
_atom_site_aniso_U_23
_atom_site_aniso_U_13
_atom_site_aniso_U_12
Ru1 0.01969(19) 0.02003(19) 0.0301(2) 0.000 0.00719(14) 0.000
S11 0.0262(4) 0.0291(5) 0.0464(5) -0.0014(4) 0.0080(4) 0.0045(3)
P11 0.0290(4) 0.0272(4) 0.0295(4) -0.0009(3) 0.0071(4) -0.0015(4)
N11 0.0281(14) 0.0281(15) 0.0324(15) -0.0023(11) 0.0108(12) -0.0040(12)
N31 0.0273(16) 0.048(2) 0.057(2) -0.0034(16) 0.0093(15) -0.0089(14)
C21 0.0243(17) 0.0369(19) 0.0343(18) -0.0014(15) 0.0068(14) -0.0028(14)
C41 0.036(2) 0.055(3) 0.069(3) -0.003(2) 0.014(2) -0.022(2)
C51 0.045(2) 0.041(2) 0.074(3) -0.010(2) 0.018(2) -0.0169(19)
C61 0.041(2) 0.032(2) 0.057(2) -0.0067(17) 0.0183(18) -0.0052(16)
C111 0.0346(19) 0.0317(19) 0.0375(19) 0.0092(15) 0.0045(15) -0.0044(15)
C211 0.038(2) 0.0322(19) 0.046(2) 0.0066(16) 0.0057(16) -0.0005(16)
C311 0.047(2) 0.034(2) 0.067(3) 0.004(2) 0.007(2) 0.0000(18)
C411 0.057(3) 0.044(3) 0.076(3) 0.029(2) 0.005(2) -0.003(2)
C511 0.075(3) 0.067(3) 0.049(3) 0.027(2) 0.010(2) -0.007(3)
C611 0.068(3) 0.051(3) 0.039(2) 0.0067(19) 0.011(2) -0.002(2)
C121 0.0362(19) 0.049(2) 0.0308(18) -0.0061(16) 0.0100(15) 0.0025(17)
C221 0.045(2) 0.069(3) 0.054(3) -0.003(2) 0.019(2) -0.005(2)
C321 0.040(3) 0.119(5) 0.076(4) 0.002(3) 0.029(2) 0.001(3)
C421 0.056(3) 0.104(5) 0.076(4) -0.011(3) 0.026(3) 0.029(3)
C521 0.072(3) 0.071(3) 0.071(3) -0.012(3) 0.021(3) 0.024(3)
C621 0.052(2) 0.047(2) 0.058(3) -0.007(2) 0.018(2) 0.007(2)
C131 0.037(2) 0.044(2) 0.0325(19) -0.0051(16) 0.0039(16) -0.0040(17)
C231 0.058(3) 0.046(3) 0.062(3) -0.006(2) -0.005(2) -0.014(2)
C331 0.088(4) 0.077(4) 0.074(4) -0.014(3) -0.014(3) -0.040(3)
C431 0.051(3) 0.125(5) 0.072(4) -0.017(4) -0.008(3) -0.038(3)
C531 0.042(3) 0.118(5) 0.075(4) -0.017(3) -0.007(2) 0.001(3)
C631 0.041(2) 0.065(3) 0.061(3) -0.015(2) -0.003(2) 0.002(2)
Cl1 0.0740(8) 0.0459(6) 0.0829(9) 0.0057(6) 0.0245(7) 0.0055(6)
O1W 0.0468(19) 0.123(3) 0.102(3) 0.029(3) 0.0126(19) -0.024(2)

loop_
_atom_type_symbol
_atom_type_description
_atom_type_scat_dispersion_real
_atom_type_scat_dispersion_imag
_atom_type_scat_source
C C 0.0033 0.0016 'International Tables Vol C Tables 4.2.6.8 and 6.1.1.4'
H H 0.0000 0.0000 'International Tables Vol C Tables 4.2.6.8 and 6.1.1.4'
N N 0.0061 0.0033 'International Tables Vol C Tables 4.2.6.8 and 6.1.1.4'
P P 0.1023 0.0942 'International Tables Vol C Tables 4.2.6.8 and 6.1.1.4'
S S 0.1246 0.1234 'International Tables Vol C Tables 4.2.6.8 and 6.1.1.4'
Ru Ru -1.2594 0.8363 'International Tables Vol C Tables 4.2.6.8 and 6.1.1.4'
Cl Cl 0.1484 0.1585 'International Tables Vol C Tables 4.2.6.8 and 6.1.1.4'
O O 0.0106 0.0060 'International Tables Vol C Tables 4.2.6.8 and 6.1.1.4'

loop_
_geom_angle_atom_site_label_1
_geom_angle_atom_site_label_2
_geom_angle_atom_site_label_3
_geom_angle
_geom_angle_site_symmetry_1
_geom_angle_site_symmetry_3
_geom_angle_publ_flag
N11 Ru1 N11 106.12(15) . 2_656 y
N11 Ru1 P11 93.89(8) . 2_656 y
N11 Ru1 P11 90.91(8) 2_656 2_656 ?
N11 Ru1 P11 90.91(8) . . y
N11 Ru1 P11 93.89(8) 2_656 . ?
P11 Ru1 P11 172.00(4) 2_656 . y
N11 Ru1 S11 67.51(8) . . y
N11 Ru1 S11 172.55(8) 2_656 . y
P11 Ru1 S11 85.82(3) 2_656 . y
P11 Ru1 S11 90.13(3) . . y
N11 Ru1 S11 172.55(8) . 2_656 ?
N11 Ru1 S11 67.51(8) 2_656 2_656 ?
P11 Ru1 S11 90.13(3) 2_656 2_656 ?
P11 Ru1 S11 85.82(3) . 2_656 ?
S11 Ru1 S11 119.12(4) . 2_656 y
C21 S11 Ru1 78.85(12) . . y
C111 P11 C131 101.04(17) . . y
C111 P11 C121 104.49(17) . . y
C131 P11 C121 109.88(17) . . y
C111 P11 Ru1 115.93(12) . . y
C131 P11 Ru1 113.29(12) . . y
C121 P11 Ru1 111.41(12) . . y
C61 N11 C21 119.3(3) . . y
C61 N11 Ru1 138.4(3) . . y
C21 N11 Ru1 102.2(2) . . y
C21 N31 C41 119.4(3) . . y
N31 C21 N11 120.8(3) . . y
N31 C21 S11 127.9(3) . . y
N11 C21 S11 111.3(2) . . y
C51 C41 N31 121.0(4) . . y
C51 C41 H41 119.5 . . ?
N31 C41 H41 119.5 . . ?
C41 C51 C61 118.0(4) . . y
C41 C51 H51 121.0 . . ?
C61 C51 H51 121.0 . . ?
N11 C61 C51 121.3(4) . . y
N11 C61 H61 119.4 . . ?
C51 C61 H61 119.4 . . ?
C611 C111 C211 118.6(3) . . ?
C611 C111 P11 120.6(3) . . ?
C211 C111 P11 120.8(3) . . ?
C111 C211 C311 120.4(4) . . ?
C111 C211 H211 119.8 . . ?
C311 C211 H211 119.8 . . ?
C411 C311 C211 120.3(4) . . ?
C411 C311 H311 119.8 . . ?
C211 C311 H311 119.8 . . ?
C511 C411 C311 119.9(4) . . ?
C511 C411 H411 120.1 . . ?
C311 C411 H411 120.1 . . ?
C411 C511 C611 120.2(4) . . ?
C411 C511 H511 119.9 . . ?
C611 C511 H511 119.9 . . ?
C111 C611 C511 120.6(4) . . ?
C111 C611 H611 119.7 . . ?
C511 C611 H611 119.7 . . ?
C221 C121 C621 118.2(4) . . ?
C221 C121 P11 120.4(3) . . ?
C621 C121 P11 120.2(3) . . ?
C121 C221 C321 120.4(5) . . ?
C121 C221 H221 119.8 . . ?
C321 C221 H221 119.8 . . ?
C421 C321 C221 120.4(5) . . ?
C421 C321 H321 119.8 . . ?
C221 C321 H321 119.8 . . ?
C521 C421 C321 119.4(5) . . ?
C521 C421 H421 120.3 . . ?
C321 C421 H421 120.3 . . ?
C421 C521 C621 120.7(5) . . ?
C421 C521 H521 119.6 . . ?
C621 C521 H521 119.6 . . ?
C521 C621 C121 120.9(5) . . ?
C521 C621 H621 119.6 . . ?
C121 C621 H621 119.6 . . ?
C631 C131 C231 117.8(4) . . ?
C631 C131 P11 118.8(3) . . ?
C231 C131 P11 122.6(3) . . ?
C331 C231 C131 120.2(5) . . ?
C331 C231 H231 119.9 . . ?
C131 C231 H231 119.9 . . ?
C431 C331 C231 121.2(5) . . ?
C431 C331 H331 119.4 . . ?
C231 C331 H331 119.4 . . ?
C331 C431 C531 119.5(5) . . ?
C331 C431 H431 120.2 . . ?
C531 C431 H431 120.2 . . ?
C431 C531 C631 120.6(5) . . ?
C431 C531 H531 119.7 . . ?
C631 C531 H531 119.7 . . ?
C531 C631 C131 120.7(5) . . ?
C531 C631 H631 119.6 . . ?
C131 C631 H631 119.6 . . ?

loop_
_geom_bond_atom_site_label_1
_geom_bond_atom_site_label_2
_geom_bond_distance
_geom_bond_site_symmetry_2
_geom_bond_publ_flag
Ru1 N11 2.063(3) . y
Ru1 N11 2.063(3) 2_656 ?
Ru1 P11 2.3685(10) 2_656 ?
Ru1 P11 2.3685(10) . y
Ru1 S11 2.4505(8) . y
Ru1 S11 2.4505(8) 2_656 ?
S11 C21 1.697(4) . y
P11 C111 1.828(4) . y
P11 C131 1.833(4) . y
P11 C121 1.837(4) . y
N11 C61 1.329(4) . y
N11 C21 1.356(4) . y
N31 C21 1.349(4) . y
N31 C41 1.354(5) . y
C41 C51 1.349(6) . y
C41 H41 0.9300 . ?
C51 C61 1.385(5) . y
C51 H51 0.9300 . ?
C61 H61 0.9300 . ?
C111 C611 1.383(5) . ?
C111 C211 1.386(5) . ?
C211 C311 1.388(5) . ?
C211 H211 0.9300 . ?
C311 C411 1.370(6) . ?
C311 H311 0.9300 . ?
C411 C511 1.370(7) . ?
C411 H411 0.9300 . ?
C511 C611 1.388(6) . ?
C511 H511 0.9300 . ?
C611 H611 0.9300 . ?
C121 C221 1.380(6) . ?
C121 C621 1.393(6) . ?
C221 C321 1.396(7) . ?
C221 H221 0.9300 . ?
C321 C421 1.372(8) . ?
C321 H321 0.9300 . ?
C421 C521 1.368(8) . ?
C421 H421 0.9300 . ?
C521 C621 1.373(6) . ?
C521 H521 0.9300 . ?
C621 H621 0.9300 . ?
C131 C631 1.388(6) . ?
C131 C231 1.391(6) . ?
C231 C331 1.385(7) . ?
C231 H231 0.9300 . ?
C331 C431 1.356(9) . ?
C331 H331 0.9300 . ?
C431 C531 1.361(9) . ?
C431 H431 0.9300 . ?
C531 C631 1.385(7) . ?
C531 H531 0.9300 . ?
C631 H631 0.9300 . ?
